data_4337259
loop_
_publ_author_name
'Reger, Daniel L.'
'Pascui, Andrea E.'
'Foley, Elizabeth A.'
'Smith, Mark D.'
'Jezierska, Julia'
'Ozarowski, Andrew'

_publ_section_title
;
 Dinuclear Metallacycles with Single M-O(H)-M Bridges [M = Fe(II), Co(II),
 Ni(II), Cu(II)]: Effects of Large Bridging Angles on Structure and
 Antiferromagnetic Superexchange Interactions.
;
_journal_issue 4
_journal_name_full 'Inorganic chemistry'
_journal_page_first 1975
_journal_page_last 1988
_journal_paper_doi 10.1021/ic4017905
_journal_volume 53
_journal_year 2014
_chemical_formula_moiety 'C56 H69 N16 Ni2 O1, 3(Cl O4)'
_chemical_formula_sum 'C56 H69 Cl3 N16 Ni2 O13'
_chemical_formula_weight 1398.04
_chemical_name_systematic
; 
 ? 
;
_space_group_IT_number 2
_symmetry_cell_setting triclinic
_symmetry_space_group_name_Hall '-P 1'
_symmetry_space_group_name_H-M 'P -1'
_atom_sites_solution_hydrogens geom
_atom_sites_solution_primary direct
_atom_sites_solution_secondary difmap
_audit_creation_method SHELXL-97
_cell_angle_alpha 116.338(8)
_cell_angle_beta 99.724(9)
_cell_angle_gamma 105.896(9)
_cell_formula_units_Z 1
_cell_length_a 11.395(6)
_cell_length_b 12.762(6)
_cell_length_c 13.222(6)
_cell_measurement_reflns_used 7046
_cell_measurement_temperature 295(2)
_cell_measurement_theta_max 27.628
_cell_measurement_theta_min 2.595
_cell_volume 1560.4(13)
_computing_cell_refinement 'SAINT-Plus Version 6.45 (Bruker, 2001)'
_computing_data_collection 'SMART Version 5.625 (Bruker, 2001)'
_computing_data_reduction 'SAINT-Plus Version 6.45 (Bruker, 2001)'
_computing_molecular_graphics various
_computing_publication_material 'SHELXTL Version 6.14 (Bruker, 2000)'
_computing_structure_refinement 'SHELXL-97 (Sheldrick, 1997)'
_computing_structure_solution 'SHELXS-97 (Sheldrick, 1990)'
_diffrn_ambient_temperature 295(2)
_diffrn_measured_fraction_theta_full 0.993
_diffrn_measured_fraction_theta_max 0.993
_diffrn_measurement_device_type 'Bruker SMART APEX CCD diffractometer'
_diffrn_measurement_method 'omega scans'
_diffrn_radiation_monochromator graphite
_diffrn_radiation_source 'fine-focus sealed tube'
_diffrn_radiation_type MoK\a
_diffrn_radiation_wavelength 0.71073
_diffrn_reflns_av_R_equivalents 0.0253
_diffrn_reflns_av_sigmaI/netI 0.0234
_diffrn_reflns_limit_h_max 14
_diffrn_reflns_limit_h_min -14
_diffrn_reflns_limit_k_max 16
_diffrn_reflns_limit_k_min -16
_diffrn_reflns_limit_l_max 17
_diffrn_reflns_limit_l_min -16
_diffrn_reflns_number 24902
_diffrn_reflns_theta_full 27.75
_diffrn_reflns_theta_max 27.75
_diffrn_reflns_theta_min 1.83
_exptl_absorpt_coefficient_mu 0.807
_exptl_absorpt_correction_T_max 1.0000
_exptl_absorpt_correction_T_min 0.8390
_exptl_absorpt_correction_type multi-scan
_exptl_absorpt_process_details 'SADABS Version 2.05 (Bruker, 2001)'
_exptl_crystal_colour green
_exptl_crystal_density_diffrn 1.488
_exptl_crystal_density_method 'not measured'
_exptl_crystal_description plate
_exptl_crystal_F_000 728
_exptl_crystal_size_max 0.44
_exptl_crystal_size_mid 0.38
_exptl_crystal_size_min 0.10
_refine_diff_density_max 0.558
_refine_diff_density_min -0.545
_refine_diff_density_rms 0.068
_refine_ls_extinction_method none
_refine_ls_goodness_of_fit_ref 1.026
_refine_ls_hydrogen_treatment mixed
_refine_ls_matrix_type full
_refine_ls_number_parameters 450
_refine_ls_number_reflns 7277
_refine_ls_number_restraints 53
_refine_ls_restrained_S_all 1.077
_refine_ls_R_factor_all 0.0534
_refine_ls_R_factor_gt 0.0480
_refine_ls_shift/su_max 0.001
_refine_ls_shift/su_mean 0.000
_refine_ls_structure_factor_coef Fsqd
_refine_ls_weighting_details 'calc w=1/[\s^2^(Fo^2^)+(0.0839P)^2^+0.9276P] where P=(Fo^2^+2Fc^2^)/3'
_refine_ls_weighting_scheme calc
_refine_ls_wR_factor_gt 0.1382
_refine_ls_wR_factor_ref 0.1434
_reflns_number_gt 6404
_reflns_number_total 7277
_reflns_threshold_expression >2sigma(I)
_cod_data_source_file ic4017905_si_001.cif
_cod_data_source_block pa1121fs
_cod_depositor_comments
;
The following automatic conversions were performed:

'_symmetry_cell_setting' value 'Triclinic' changed to 'triclinic'
according to
/usr/data/users/saulius/automatic-downloads/current/ACS/lib/dictionaries/cif_core.dic
dictionary named 'cif_core.dic' version 2.4.2 from 2011-04-26.

Automatic conversion script
Id: cif_fix_values 2281 2013-09-26 08:29:07Z andrius 
;
_cod_original_cell_volume 1560.5(13)
_cod_database_code 4337259

loop_
_symmetry_equiv_pos_as_xyz
'x, y, z'
'-x, -y, -z'

loop_
_atom_site_label
_atom_site_type_symbol
_atom_site_fract_x
_atom_site_fract_y
_atom_site_fract_z
_atom_site_U_iso_or_equiv
_atom_site_adp_type
_atom_site_occupancy
_atom_site_symmetry_multiplicity
_atom_site_calc_flag
_atom_site_refinement_flags
_atom_site_disorder_assembly
_atom_site_disorder_group
Ni1 Ni 0.62863(3) 0.67803(3) 0.55021(2) 0.03535(11) Uani 1 1 d D . .
O1 O 0.5000 0.5000 0.5000 0.0483(6) Uani 1 2 d SD . .
H1A H 0.456(4) 0.494(3) 0.438(3) 0.06(2) Uiso 0.50 1 d PD . .
C1 C 0.6401(3) 0.6128(2) 0.2851(2) 0.0431(5) Uani 1 1 d . . .
H1 H 0.6463 0.6110 0.2114 0.052 Uiso 1 1 calc R . .
C2 C 0.3233(2) 0.1823(2) 0.1655(2) 0.0414(5) Uani 1 1 d . . .
H2 H 0.2936 0.1314 0.0778 0.050 Uiso 1 1 calc R . .
C3 C 0.6142(2) 0.4785(2) 0.2612(2) 0.0396(5) Uani 1 1 d . . .
C4 C 0.7142(3) 0.4369(3) 0.2654(2) 0.0461(6) Uani 1 1 d . . .
H4 H 0.7985 0.4915 0.2851 0.055 Uiso 1 1 calc R . .
C5 C 0.6878(3) 0.3137(3) 0.2401(3) 0.0497(6) Uani 1 1 d . . .
H5 H 0.7549 0.2858 0.2429 0.060 Uiso 1 1 calc R . .
C6 C 0.5626(3) 0.2315(2) 0.2107(2) 0.0459(6) Uani 1 1 d . . .
H6 H 0.5458 0.1491 0.1945 0.055 Uiso 1 1 calc R . .
C7 C 0.4623(2) 0.2729(2) 0.2057(2) 0.0394(5) Uani 1 1 d . . .
C8 C 0.4884(2) 0.3960(2) 0.2295(2) 0.0399(5) Uani 1 1 d . . .
H8 H 0.4210 0.4232 0.2240 0.048 Uiso 1 1 calc R . .
C11 C 0.8730(3) 0.7637(3) 0.3647(3) 0.0531(7) Uani 1 1 d . . .
C12 C 0.9638(3) 0.8391(3) 0.4766(3) 0.0599(8) Uani 1 1 d . . .
H12 H 1.0493 0.8913 0.4965 0.072 Uiso 1 1 calc R . .
C13 C 0.9044(3) 0.8232(3) 0.5557(3) 0.0490(6) Uani 1 1 d . . .
C14 C 0.8826(4) 0.7426(4) 0.2468(4) 0.0760(10) Uani 1 1 d . . .
H14A H 0.8620 0.6540 0.1937 0.114 Uiso 1 1 calc R . .
H14B H 0.9691 0.7920 0.2578 0.114 Uiso 1 1 calc R . .
H14C H 0.8227 0.7682 0.2130 0.114 Uiso 1 1 calc R . .
C15 C 0.9647(3) 0.8927(3) 0.6877(3) 0.0629(8) Uani 1 1 d . . .
H15A H 0.8997 0.9042 0.7242 0.094 Uiso 1 1 calc R . .
H15B H 1.0300 0.9742 0.7147 0.094 Uiso 1 1 calc R . .
H15C H 1.0036 0.8446 0.7098 0.094 Uiso 1 1 calc R . .
C21 C 0.4372(3) 0.6476(3) 0.2308(2) 0.0539(7) Uani 1 1 d . . .
C22 C 0.3541(3) 0.6794(3) 0.2899(3) 0.0572(7) Uani 1 1 d . . .
H22 H 0.2786 0.6867 0.2600 0.069 Uiso 1 1 calc R . .
C23 C 0.4031(3) 0.6989(3) 0.4030(2) 0.0472(6) Uani 1 1 d . . .
C24 C 0.4297(5) 0.6111(5) 0.1055(3) 0.0821(12) Uani 1 1 d . . .
H24A H 0.5127 0.6548 0.1050 0.123 Uiso 1 1 calc R . .
H24B H 0.3662 0.6341 0.0726 0.123 Uiso 1 1 calc R . .
H24C H 0.4054 0.5209 0.0579 0.123 Uiso 1 1 calc R . .
C25 C 0.3555(3) 0.7475(4) 0.5052(3) 0.0629(8) Uani 1 1 d . . .
H25A H 0.3648 0.7046 0.5483 0.094 Uiso 1 1 calc R . .
H25B H 0.2659 0.7321 0.4759 0.094 Uiso 1 1 calc R . .
H25C H 0.4052 0.8373 0.5578 0.094 Uiso 1 1 calc R . .
C31 C 0.2657(3) -0.0349(2) 0.1407(3) 0.0508(6) Uani 1 1 d . . .
C32 C 0.2606(3) -0.0781(3) 0.2173(3) 0.0556(7) Uani 1 1 d . . .
H32 H 0.2324 -0.1627 0.1971 0.067 Uiso 1 1 calc R . .
C33 C 0.3056(3) 0.0280(2) 0.3321(3) 0.0485(6) Uani 1 1 d . . .
C34 C 0.2379(4) -0.1054(3) 0.0086(3) 0.0780(11) Uani 1 1 d . . .
H34A H 0.2114 -0.1947 -0.0207 0.117 Uiso 1 1 calc R . .
H34B H 0.3146 -0.0757 -0.0086 0.117 Uiso 1 1 calc R . .
H34C H 0.1698 -0.0910 -0.0298 0.117 Uiso 1 1 calc R . .
C35 C 0.3186(4) 0.0260(3) 0.4451(3) 0.0650(8) Uani 1 1 d . . .
H35A H 0.4085 0.0654 0.4932 0.098 Uiso 1 1 calc R . .
H35B H 0.2832 -0.0604 0.4263 0.098 Uiso 1 1 calc R . .
H35C H 0.2725 0.0719 0.4886 0.098 Uiso 1 1 calc R . .
C41 C 0.1457(3) 0.2553(3) 0.1240(2) 0.0534(7) Uani 1 1 d . . .
C42 C 0.0988(3) 0.3354(3) 0.1959(3) 0.0584(7) Uani 1 1 d . . .
H42 H 0.0346 0.3595 0.1717 0.070 Uiso 1 1 calc R . .
C43 C 0.1654(3) 0.3740(3) 0.3126(2) 0.0477(6) Uani 1 1 d . . .
C44 C 0.1081(4) 0.1821(5) -0.0091(3) 0.0852(13) Uani 1 1 d . . .
H44A H 0.1823 0.2054 -0.0318 0.128 Uiso 1 1 calc R . .
H44B H 0.0416 0.2011 -0.0435 0.128 Uiso 1 1 calc R . .
H44C H 0.0761 0.0927 -0.0377 0.128 Uiso 1 1 calc R . .
C45 C 0.1419(4) 0.4524(3) 0.4240(3) 0.0675(9) Uani 1 1 d . . .
H45A H 0.0774 0.3980 0.4371 0.101 Uiso 1 1 calc R . .
H45B H 0.1120 0.5125 0.4159 0.101 Uiso 1 1 calc R . .
H45C H 0.2210 0.4971 0.4909 0.101 Uiso 1 1 calc R . .
N11 N 0.7811(2) 0.7387(2) 0.49547(18) 0.0424(5) Uani 1 1 d . . .
N12 N 0.7629(2) 0.7054(2) 0.37867(19) 0.0435(5) Uani 1 1 d . . .
N21 N 0.5112(2) 0.67711(19) 0.41351(18) 0.0398(4) Uani 1 1 d . . .
N22 N 0.5337(2) 0.6499(2) 0.30851(18) 0.0432(5) Uani 1 1 d . . .
N31 N 0.3366(2) 0.13475(19) 0.32673(18) 0.0414(4) Uani 1 1 d . . .
N32 N 0.3097(2) 0.09310(19) 0.20732(18) 0.0427(5) Uani 1 1 d . . .
N41 N 0.2519(2) 0.32250(19) 0.31403(17) 0.0393(4) Uani 1 1 d . . .
N42 N 0.2371(2) 0.2476(2) 0.19689(17) 0.0424(5) Uani 1 1 d . . .
Cl1A Cl -0.0054(16) 0.5116(13) 0.0277(12) 0.077(2) Uani 0.25 1 d PD A -1
O11A O -0.1232(13) 0.5118(17) -0.0190(15) 0.119(3) Uiso 0.25 1 d PD A -1
O12A O 0.0968(14) 0.5992(15) 0.0315(17) 0.119(3) Uiso 0.25 1 d PD A -1
O13A O -0.003(2) 0.3905(13) -0.0239(15) 0.119(3) Uiso 0.25 1 d PD A -1
O14A O 0.0036(17) 0.5358(15) 0.1434(11) 0.119(3) Uiso 0.25 1 d PD A -1
Cl1B Cl -0.0071(17) 0.4837(13) 0.0033(12) 0.077(2) Uani 0.25 1 d PD B -2
O11B O 0.0558(15) 0.6170(11) 0.0702(14) 0.100(2) Uiso 0.25 1 d PD B -2
O12B O -0.0911(13) 0.4431(14) 0.0527(14) 0.100(2) Uiso 0.25 1 d PD B -2
O13B O -0.0604(13) 0.4259(14) -0.1188(10) 0.100(2) Uiso 0.25 1 d PD B -2
O14B O 0.0937(14) 0.4394(14) 0.0163(13) 0.100(2) Uiso 0.25 1 d PD B -2
Cl2A Cl 0.6609(11) 0.9610(10) 0.2170(10) 0.0615(6) Uani 0.463(4) 1 d PD C 3
O21A O 0.5336(6) 0.9453(7) 0.2056(8) 0.0838(19) Uiso 0.463(4) 1 d PD C 3
O22A O 0.7188(8) 0.9278(8) 0.2970(7) 0.091(2) Uiso 0.463(4) 1 d PD C 3
O23A O 0.7418(7) 1.0915(6) 0.2762(6) 0.081(2) Uiso 0.463(4) 1 d PD C 3
O24A O 0.6856(9) 0.8883(8) 0.1138(7) 0.103(2) Uiso 0.463(4) 1 d PD C 3
Cl2B Cl 0.6568(16) 0.9552(16) 0.2102(15) 0.0615(6) Uani 0.290(7) 1 d PD D 4
O21B O 0.7324(12) 1.0716(11) 0.2302(13) 0.090(2) Uiso 0.290(7) 1 d PD D 4
O22B O 0.5552(11) 0.9479(11) 0.2546(11) 0.090(2) Uiso 0.290(7) 1 d PD D 4
O23B O 0.6136(12) 0.8863(10) 0.0846(8) 0.090(2) Uiso 0.290(7) 1 d PD D 4
O24B O 0.7193(11) 0.8836(11) 0.2369(11) 0.090(2) Uiso 0.290(7) 1 d PD D 4
Cl2C Cl 0.6387(8) 0.9207(7) 0.1789(7) 0.0615(6) Uani 0.247(6) 1 d PD E 5
O21C O 0.7151(13) 1.0079(14) 0.1582(15) 0.105(3) Uiso 0.247(6) 1 d PD E 5
O22C O 0.5182(11) 0.9201(14) 0.1366(15) 0.105(3) Uiso 0.247(6) 1 d PD E 5
O23C O 0.6359(14) 0.8068(12) 0.0929(11) 0.105(3) Uiso 0.247(6) 1 d PD E 5
O24C O 0.6575(17) 0.9204(15) 0.2822(11) 0.105(3) Uiso 0.247(6) 1 d PD E 5

loop_
_atom_site_aniso_label
_atom_site_aniso_U_11
_atom_site_aniso_U_22
_atom_site_aniso_U_33
_atom_site_aniso_U_23
_atom_site_aniso_U_13
_atom_site_aniso_U_12
Ni1 0.03768(18) 0.03578(17) 0.02867(16) 0.01608(13) 0.00867(12) 0.01170(12)
O1 0.0537(15) 0.0379(12) 0.0342(13) 0.0171(10) 0.0048(11) 0.0007(11)
C1 0.0526(14) 0.0445(12) 0.0330(11) 0.0207(10) 0.0167(10) 0.0177(11)
C2 0.0436(13) 0.0433(12) 0.0284(10) 0.0139(9) 0.0104(9) 0.0143(10)
C3 0.0479(13) 0.0399(11) 0.0298(10) 0.0160(9) 0.0167(9) 0.0171(10)
C4 0.0411(13) 0.0465(13) 0.0452(13) 0.0189(11) 0.0188(11) 0.0157(10)
C5 0.0476(14) 0.0491(14) 0.0509(15) 0.0196(12) 0.0214(12) 0.0249(12)
C6 0.0519(14) 0.0404(12) 0.0419(13) 0.0163(10) 0.0186(11) 0.0202(11)
C7 0.0435(12) 0.0409(11) 0.0278(10) 0.0137(9) 0.0136(9) 0.0147(10)
C8 0.0434(12) 0.0454(12) 0.0324(11) 0.0193(10) 0.0145(9) 0.0201(10)
C11 0.0592(17) 0.0502(14) 0.0602(17) 0.0335(13) 0.0313(14) 0.0199(13)
C12 0.0490(16) 0.0562(16) 0.0704(19) 0.0333(15) 0.0261(14) 0.0108(13)
C13 0.0440(14) 0.0455(13) 0.0522(15) 0.0242(12) 0.0162(12) 0.0123(11)
C14 0.084(2) 0.091(3) 0.075(2) 0.055(2) 0.048(2) 0.031(2)
C15 0.0432(15) 0.0600(17) 0.0532(17) 0.0194(14) 0.0041(12) 0.0009(13)
C21 0.0685(18) 0.0567(15) 0.0388(13) 0.0267(12) 0.0094(12) 0.0294(14)
C22 0.0626(18) 0.0642(17) 0.0489(15) 0.0309(14) 0.0102(13) 0.0332(15)
C23 0.0497(14) 0.0483(13) 0.0472(14) 0.0278(12) 0.0121(11) 0.0211(11)
C24 0.107(3) 0.111(3) 0.0434(17) 0.043(2) 0.0217(18) 0.061(3)
C25 0.0602(18) 0.083(2) 0.0592(18) 0.0383(17) 0.0271(15) 0.0392(17)
C31 0.0460(14) 0.0384(12) 0.0468(14) 0.0093(11) 0.0150(11) 0.0100(11)
C32 0.0550(16) 0.0359(12) 0.0642(18) 0.0191(12) 0.0192(14) 0.0146(11)
C33 0.0498(14) 0.0409(12) 0.0528(15) 0.0236(11) 0.0174(12) 0.0164(11)
C34 0.091(3) 0.0500(17) 0.0485(17) 0.0002(14) 0.0241(17) 0.0100(17)
C35 0.086(2) 0.0510(16) 0.0639(19) 0.0372(15) 0.0235(17) 0.0236(16)
C41 0.0476(15) 0.0714(18) 0.0381(13) 0.0295(13) 0.0072(11) 0.0213(13)
C42 0.0567(17) 0.0739(19) 0.0508(16) 0.0351(15) 0.0108(13) 0.0334(15)
C43 0.0471(14) 0.0494(14) 0.0425(13) 0.0217(11) 0.0110(11) 0.0197(11)
C44 0.084(3) 0.133(4) 0.0383(16) 0.041(2) 0.0118(16) 0.054(3)
C45 0.080(2) 0.0671(19) 0.0533(17) 0.0217(15) 0.0204(16) 0.0431(18)
N11 0.0439(11) 0.0415(10) 0.0355(10) 0.0187(8) 0.0132(8) 0.0104(9)
N12 0.0495(12) 0.0418(10) 0.0405(11) 0.0232(9) 0.0192(9) 0.0140(9)
N21 0.0456(11) 0.0414(10) 0.0347(10) 0.0213(8) 0.0128(8) 0.0181(9)
N22 0.0553(13) 0.0433(11) 0.0323(10) 0.0203(9) 0.0120(9) 0.0216(10)
N31 0.0476(11) 0.0367(10) 0.0346(10) 0.0165(8) 0.0120(8) 0.0138(9)
N32 0.0446(11) 0.0370(10) 0.0346(10) 0.0128(8) 0.0129(8) 0.0101(8)
N41 0.0399(10) 0.0410(10) 0.0292(9) 0.0151(8) 0.0075(8) 0.0131(8)
N42 0.0395(11) 0.0514(11) 0.0292(9) 0.0187(9) 0.0079(8) 0.0140(9)
Cl1A 0.097(2) 0.034(3) 0.059(5) 0.002(3) -0.005(3) 0.025(3)
Cl1B 0.097(2) 0.034(3) 0.059(5) 0.002(3) -0.005(3) 0.025(3)
Cl2A 0.0617(11) 0.0671(15) 0.0750(18) 0.0406(13) 0.0361(12) 0.0371(12)
Cl2B 0.0617(11) 0.0671(15) 0.0750(18) 0.0406(13) 0.0361(12) 0.0371(12)
Cl2C 0.0617(11) 0.0671(15) 0.0750(18) 0.0406(13) 0.0361(12) 0.0371(12)

loop_
_atom_type_symbol
_atom_type_description
_atom_type_scat_dispersion_real
_atom_type_scat_dispersion_imag
_atom_type_scat_source
C C 0.0033 0.0016 'International Tables Vol C Tables 4.2.6.8 and 6.1.1.4'
H H 0.0000 0.0000 'International Tables Vol C Tables 4.2.6.8 and 6.1.1.4'
N N 0.0061 0.0033 'International Tables Vol C Tables 4.2.6.8 and 6.1.1.4'
O O 0.0106 0.0060 'International Tables Vol C Tables 4.2.6.8 and 6.1.1.4'
Cl Cl 0.1484 0.1585 'International Tables Vol C Tables 4.2.6.8 and 6.1.1.4'
Ni Ni 0.3393 1.1124 'International Tables Vol C Tables 4.2.6.8 and 6.1.1.4'

loop_
_geom_angle_atom_site_label_1
_geom_angle_atom_site_label_2
_geom_angle_atom_site_label_3
_geom_angle
_geom_angle_site_symmetry_1
_geom_angle_site_symmetry_3
N21 Ni1 O1 90.98(6) . .
N21 Ni1 N41 179.12(8) . 2_666
O1 Ni1 N41 88.96(6) . 2_666
N21 Ni1 N31 92.81(9) . 2_666
O1 Ni1 N31 136.08(7) . 2_666
N41 Ni1 N31 87.85(9) 2_666 2_666
N21 Ni1 N11 86.70(9) . .
O1 Ni1 N11 132.82(6) . .
N41 Ni1 N11 92.70(9) 2_666 .
N31 Ni1 N11 91.08(9) 2_666 .
Ni1 O1 Ni1 180.0 2_666 .
Ni1 O1 H1A 90.0(6) 2_666 .
Ni1 O1 H1A 90.0(6) . .
N12 C1 N22 112.0(2) . .
N12 C1 C3 112.2(2) . .
N22 C1 C3 112.0(2) . .
N12 C1 H1 106.7 . .
N22 C1 H1 106.7 . .
C3 C1 H1 106.7 . .
N42 C2 N32 110.2(2) . .
N42 C2 C7 112.8(2) . .
N32 C2 C7 113.4(2) . .
N42 C2 H2 106.6 . .
N32 C2 H2 106.6 . .
C7 C2 H2 106.6 . .
C8 C3 C4 119.9(2) . .
C8 C3 C1 119.4(2) . .
C4 C3 C1 120.6(2) . .
C5 C4 C3 119.6(2) . .
C5 C4 H4 120.2 . .
C3 C4 H4 120.2 . .
C4 C5 C6 120.8(3) . .
C4 C5 H5 119.6 . .
C6 C5 H5 119.6 . .
C5 C6 C7 119.6(3) . .
C5 C6 H6 120.2 . .
C7 C6 H6 120.2 . .
C6 C7 C8 119.6(2) . .
C6 C7 C2 120.6(2) . .
C8 C7 C2 119.6(2) . .
C3 C8 C7 120.4(2) . .
C3 C8 H8 119.8 . .
C7 C8 H8 119.8 . .
N12 C11 C12 105.9(2) . .
N12 C11 C14 123.6(3) . .
C12 C11 C14 130.5(3) . .
C11 C12 C13 107.2(3) . .
C11 C12 H12 126.4 . .
C13 C12 H12 126.4 . .
N11 C13 C12 110.1(3) . .
N11 C13 C15 124.1(3) . .
C12 C13 C15 125.7(3) . .
C11 C14 H14A 109.5 . .
C11 C14 H14B 109.5 . .
H14A C14 H14B 109.5 . .
C11 C14 H14C 109.5 . .
H14A C14 H14C 109.5 . .
H14B C14 H14C 109.5 . .
C13 C15 H15A 109.5 . .
C13 C15 H15B 109.5 . .
H15A C15 H15B 109.5 . .
C13 C15 H15C 109.5 . .
H15A C15 H15C 109.5 . .
H15B C15 H15C 109.5 . .
N22 C21 C22 106.3(2) . .
N22 C21 C24 123.4(3) . .
C22 C21 C24 130.2(3) . .
C21 C22 C23 107.0(3) . .
C21 C22 H22 126.5 . .
C23 C22 H22 126.5 . .
N21 C23 C22 109.9(3) . .
N21 C23 C25 121.8(3) . .
C22 C23 C25 128.0(3) . .
C21 C24 H24A 109.5 . .
C21 C24 H24B 109.5 . .
H24A C24 H24B 109.5 . .
C21 C24 H24C 109.5 . .
H24A C24 H24C 109.5 . .
H24B C24 H24C 109.5 . .
C23 C25 H25A 109.5 . .
C23 C25 H25B 109.5 . .
H25A C25 H25B 109.5 . .
C23 C25 H25C 109.5 . .
H25A C25 H25C 109.5 . .
H25B C25 H25C 109.5 . .
N32 C31 C32 106.9(2) . .
N32 C31 C34 122.8(3) . .
C32 C31 C34 130.3(3) . .
C31 C32 C33 107.0(3) . .
C31 C32 H32 126.5 . .
C33 C32 H32 126.5 . .
N31 C33 C32 109.9(3) . .
N31 C33 C35 124.4(2) . .
C32 C33 C35 125.8(3) . .
C31 C34 H34A 109.5 . .
C31 C34 H34B 109.5 . .
H34A C34 H34B 109.5 . .
C31 C34 H34C 109.5 . .
H34A C34 H34C 109.5 . .
H34B C34 H34C 109.5 . .
C33 C35 H35A 109.5 . .
C33 C35 H35B 109.5 . .
H35A C35 H35B 109.5 . .
C33 C35 H35C 109.5 . .
H35A C35 H35C 109.5 . .
H35B C35 H35C 109.5 . .
N42 C41 C42 106.5(2) . .
N42 C41 C44 123.0(3) . .
C42 C41 C44 130.5(3) . .
C41 C42 C43 106.5(3) . .
C41 C42 H42 126.8 . .
C43 C42 H42 126.8 . .
N41 C43 C42 110.5(3) . .
N41 C43 C45 121.6(3) . .
C42 C43 C45 127.8(3) . .
C41 C44 H44A 109.5 . .
C41 C44 H44B 109.5 . .
H44A C44 H44B 109.5 . .
C41 C44 H44C 109.5 . .
H44A C44 H44C 109.5 . .
H44B C44 H44C 109.5 . .
C43 C45 H45A 109.5 . .
C43 C45 H45B 109.5 . .
H45A C45 H45B 109.5 . .
C43 C45 H45C 109.5 . .
H45A C45 H45C 109.5 . .
H45B C45 H45C 109.5 . .
C13 N11 N12 104.9(2) . .
C13 N11 Ni1 132.84(18) . .
N12 N11 Ni1 121.72(16) . .
C11 N12 N11 111.9(2) . .
C11 N12 C1 127.0(2) . .
N11 N12 C1 121.1(2) . .
C23 N21 N22 105.6(2) . .
C23 N21 Ni1 131.38(18) . .
N22 N21 Ni1 122.99(17) . .
C21 N22 N21 111.0(2) . .
C21 N22 C1 127.7(2) . .
N21 N22 C1 120.8(2) . .
C33 N31 N32 104.9(2) . .
C33 N31 Ni1 132.65(18) . 2_666
N32 N31 Ni1 120.75(16) . 2_666
C31 N32 N31 111.3(2) . .
C31 N32 C2 127.8(2) . .
N31 N32 C2 120.77(19) . .
C43 N41 N42 105.2(2) . .
C43 N41 Ni1 132.37(17) . 2_666
N42 N41 Ni1 121.85(17) . 2_666
C41 N42 N41 111.2(2) . .
C41 N42 C2 128.4(2) . .
N41 N42 C2 120.03(19) . .
O12A Cl1A O11A 113.4(13) . .
O12A Cl1A O13A 112.9(14) . .
O11A Cl1A O13A 113.5(13) . .
O12A Cl1A O14A 110.3(12) . .
O11A Cl1A O14A 105.8(13) . .
O13A Cl1A O14A 99.8(12) . .
O12B Cl1B O13B 112.8(13) . .
O12B Cl1B O11B 110.4(12) . .
O13B Cl1B O11B 117.7(12) . .
O12B Cl1B O14B 107.1(12) . .
O13B Cl1B O14B 102.9(11) . .
O11B Cl1B O14B 104.7(12) . .
O21A Cl2A O24A 117.1(9) . .
O21A Cl2A O23A 110.4(8) . .
O24A Cl2A O23A 112.1(9) . .
O21A Cl2A O22A 114.6(9) . .
O24A Cl2A O22A 101.1(8) . .
O23A Cl2A O22A 100.0(8) . .
O21B Cl2B O22B 118.2(13) . .
O21B Cl2B O23B 99.0(12) . .
O22B Cl2B O23B 112.1(13) . .
O21B Cl2B O24B 118.5(13) . .
O22B Cl2B O24B 106.3(12) . .
O23B Cl2B O24B 101.3(12) . .
O24C Cl2C O21C 127.2(10) . .
O24C Cl2C O23C 106.9(9) . .
O21C Cl2C O23C 103.1(9) . .
O24C Cl2C O22C 112.5(10) . .
O21C Cl2C O22C 100.2(9) . .
O23C Cl2C O22C 104.7(9) . .

loop_
_geom_bond_atom_site_label_1
_geom_bond_atom_site_label_2
_geom_bond_distance
_geom_bond_site_symmetry_2
Ni1 N21 2.053(2) .
Ni1 O1 2.0640(10) .
Ni1 N41 2.066(2) 2_666
Ni1 N31 2.080(2) 2_666
Ni1 N11 2.080(2) .
O1 Ni1 2.0640(10) 2_666
O1 H1A 0.850(13) .
C1 N12 1.448(3) .
C1 N22 1.450(4) .
C1 C3 1.528(4) .
C1 H1 0.9800 .
C2 N42 1.453(3) .
C2 N32 1.455(3) .
C2 C7 1.515(3) .
C2 H2 0.9800 .
C3 C8 1.384(4) .
C3 C4 1.385(4) .
C4 C5 1.384(4) .
C4 H4 0.9300 .
C5 C6 1.385(4) .
C5 H5 0.9300 .
C6 C7 1.388(4) .
C6 H6 0.9300 .
C7 C8 1.389(4) .
C8 H8 0.9300 .
C11 N12 1.361(3) .
C11 C12 1.364(5) .
C11 C14 1.488(4) .
C12 C13 1.395(4) .
C12 H12 0.9300 .
C13 N11 1.342(3) .
C13 C15 1.481(4) .
C14 H14A 0.9600 .
C14 H14B 0.9600 .
C14 H14C 0.9600 .
C15 H15A 0.9600 .
C15 H15B 0.9600 .
C15 H15C 0.9600 .
C21 N22 1.356(3) .
C21 C22 1.361(5) .
C21 C24 1.489(4) .
C22 C23 1.386(4) .
C22 H22 0.9300 .
C23 N21 1.334(4) .
C23 C25 1.481(4) .
C24 H24A 0.9600 .
C24 H24B 0.9600 .
C24 H24C 0.9600 .
C25 H25A 0.9600 .
C25 H25B 0.9600 .
C25 H25C 0.9600 .
C31 N32 1.350(3) .
C31 C32 1.353(5) .
C31 C34 1.490(4) .
C32 C33 1.390(4) .
C32 H32 0.9300 .
C33 N31 1.348(3) .
C33 C35 1.488(4) .
C34 H34A 0.9600 .
C34 H34B 0.9600 .
C34 H34C 0.9600 .
C35 H35A 0.9600 .
C35 H35B 0.9600 .
C35 H35C 0.9600 .
C41 N42 1.351(3) .
C41 C42 1.358(5) .
C41 C44 1.489(4) .
C42 C43 1.387(4) .
C42 H42 0.9300 .
C43 N41 1.328(4) .
C43 C45 1.489(4) .
C44 H44A 0.9600 .
C44 H44B 0.9600 .
C44 H44C 0.9600 .
C45 H45A 0.9600 .
C45 H45B 0.9600 .
C45 H45C 0.9600 .
N11 N12 1.367(3) .
N21 N22 1.362(3) .
N31 N32 1.368(3) .
N31 Ni1 2.080(2) 2_666
N41 N42 1.361(3) .
N41 Ni1 2.066(2) 2_666
Cl1A O12A 1.351(16) .
Cl1A O11A 1.381(16) .
Cl1A O13A 1.398(14) .
Cl1A O14A 1.399(15) .
Cl1B O12B 1.361(16) .
Cl1B O13B 1.373(15) .
Cl1B O11B 1.404(14) .
Cl1B O14B 1.431(16) .
Cl2A O21A 1.381(12) .
Cl2A O24A 1.396(12) .
Cl2A O23A 1.413(11) .
Cl2A O22A 1.430(12) .
Cl2B O21B 1.375(16) .
Cl2B O22B 1.383(16) .
Cl2B O23B 1.401(17) .
Cl2B O24B 1.423(16) .
Cl2C O24C 1.349(12) .
Cl2C O21C 1.374(12) .
Cl2C O23C 1.379(11) .
Cl2C O22C 1.389(12) .

loop_
_geom_hbond_atom_site_label_D
_geom_hbond_atom_site_label_H
_geom_hbond_atom_site_label_A
_geom_hbond_distance_DH
_geom_hbond_distance_HA
_geom_hbond_distance_DA
_geom_hbond_angle_DHA
O1 H1A N41 0.850(13) 2.371(14) 2.894(2) 120.2(11)
O1 H1A N21 0.850(13) 2.424(13) 2.936(2) 119.3(10)

loop_
_geom_torsion_atom_site_label_1
_geom_torsion_atom_site_label_2
_geom_torsion_atom_site_label_3
_geom_torsion_atom_site_label_4
_geom_torsion
_geom_torsion_site_symmetry_1
_geom_torsion_site_symmetry_4
N12 C1 C3 C8 145.5(2) . .
N22 C1 C3 C8 18.6(3) . .
N12 C1 C3 C4 -37.6(3) . .
N22 C1 C3 C4 -164.5(2) . .
C8 C3 C4 C5 -1.3(4) . .
C1 C3 C4 C5 -178.2(2) . .
C3 C4 C5 C6 0.0(4) . .
C4 C5 C6 C7 0.5(4) . .
C5 C6 C7 C8 0.4(4) . .
C5 C6 C7 C2 175.8(2) . .
N42 C2 C7 C6 163.9(2) . .
N32 C2 C7 C6 37.7(3) . .
N42 C2 C7 C8 -20.7(3) . .
N32 C2 C7 C8 -146.9(2) . .
C4 C3 C8 C7 2.2(4) . .
C1 C3 C8 C7 179.1(2) . .
C6 C7 C8 C3 -1.7(4) . .
C2 C7 C8 C3 -177.2(2) . .
N12 C11 C12 C13 0.1(4) . .
C14 C11 C12 C13 -179.7(3) . .
C11 C12 C13 N11 1.2(4) . .
C11 C12 C13 C15 -176.2(3) . .
N22 C21 C22 C23 -0.7(4) . .
C24 C21 C22 C23 177.0(4) . .
C21 C22 C23 N21 -1.5(4) . .
C21 C22 C23 C25 173.4(3) . .
N32 C31 C32 C33 -1.3(3) . .
C34 C31 C32 C33 175.4(3) . .
C31 C32 C33 N31 0.7(3) . .
C31 C32 C33 C35 -179.2(3) . .
N42 C41 C42 C43 0.0(4) . .
C44 C41 C42 C43 177.9(4) . .
C41 C42 C43 N41 1.1(4) . .
C41 C42 C43 C45 -173.8(3) . .
C12 C13 N11 N12 -2.0(3) . .
C15 C13 N11 N12 175.4(3) . .
C12 C13 N11 Ni1 -173.7(2) . .
C15 C13 N11 Ni1 3.8(5) . .
N21 Ni1 N11 C13 140.8(3) . .
O1 Ni1 N11 C13 -130.9(2) . .
N41 Ni1 N11 C13 -39.8(3) 2_666 .
N31 Ni1 N11 C13 48.1(3) 2_666 .
N21 Ni1 N11 N12 -29.65(19) . .
O1 Ni1 N11 N12 58.6(2) . .
N41 Ni1 N11 N12 149.71(19) 2_666 .
N31 Ni1 N11 N12 -122.40(19) 2_666 .
C12 C11 N12 N11 -1.4(3) . .
C14 C11 N12 N11 178.4(3) . .
C12 C11 N12 C1 -178.0(3) . .
C14 C11 N12 C1 1.8(5) . .
C13 N11 N12 C11 2.2(3) . .
Ni1 N11 N12 C11 174.95(18) . .
C13 N11 N12 C1 179.0(2) . .
Ni1 N11 N12 C1 -8.3(3) . .
N22 C1 N12 C11 -126.3(3) . .
C3 C1 N12 C11 106.8(3) . .
N22 C1 N12 N11 57.5(3) . .
C3 C1 N12 N11 -69.4(3) . .
C22 C23 N21 N22 2.9(3) . .
C25 C23 N21 N22 -172.3(3) . .
C22 C23 N21 Ni1 -176.3(2) . .
C25 C23 N21 Ni1 8.5(4) . .
O1 Ni1 N21 C23 78.5(2) . .
N31 Ni1 N21 C23 -57.7(2) 2_666 .
N11 Ni1 N21 C23 -148.6(2) . .
O1 Ni1 N21 N22 -100.64(18) . .
N31 Ni1 N21 N22 123.13(19) 2_666 .
N11 Ni1 N21 N22 32.20(19) . .
C22 C21 N22 N21 2.5(3) . .
C24 C21 N22 N21 -175.3(3) . .
C22 C21 N22 C1 174.4(3) . .
C24 C21 N22 C1 -3.4(5) . .
C23 N21 N22 C21 -3.4(3) . .
Ni1 N21 N22 C21 175.93(18) . .
C23 N21 N22 C1 -176.0(2) . .
Ni1 N21 N22 C1 3.4(3) . .
N12 C1 N22 C21 133.9(3) . .
C3 C1 N22 C21 -99.0(3) . .
N12 C1 N22 N21 -54.9(3) . .
C3 C1 N22 N21 72.2(3) . .
C32 C33 N31 N32 0.2(3) . .
C35 C33 N31 N32 -179.9(3) . .
C32 C33 N31 Ni1 164.9(2) . 2_666
C35 C33 N31 Ni1 -15.3(4) . 2_666
C32 C31 N32 N31 1.5(3) . .
C34 C31 N32 N31 -175.5(3) . .
C32 C31 N32 C2 -175.2(3) . .
C34 C31 N32 C2 7.7(5) . .
C33 N31 N32 C31 -1.1(3) . .
Ni1 N31 N32 C31 -167.97(18) 2_666 .
C33 N31 N32 C2 175.9(2) . .
Ni1 N31 N32 C2 9.0(3) 2_666 .
N42 C2 N32 C31 115.6(3) . .
C7 C2 N32 C31 -116.8(3) . .
N42 C2 N32 N31 -60.8(3) . .
C7 C2 N32 N31 66.7(3) . .
C42 C43 N41 N42 -1.8(3) . .
C45 C43 N41 N42 173.5(3) . .
C42 C43 N41 Ni1 -173.2(2) . 2_666
C45 C43 N41 Ni1 2.1(4) . 2_666
C42 C41 N42 N41 -1.2(3) . .
C44 C41 N42 N41 -179.2(3) . .
C42 C41 N42 C2 -174.8(3) . .
C44 C41 N42 C2 7.2(5) . .
C43 N41 N42 C41 1.8(3) . .
Ni1 N41 N42 C41 174.37(19) 2_666 .
C43 N41 N42 C2 176.0(2) . .
Ni1 N41 N42 C2 -11.4(3) 2_666 .
N32 C2 N42 C41 -124.7(3) . .
C7 C2 N42 C41 107.5(3) . .
N32 C2 N42 N41 62.2(3) . .
C7 C2 N42 N41 -65.6(3) . .
